data_4325143
loop_
_publ_author_name
'Oliver Kluge'
'Katharina Grummt'
'Ralf Biedermann'
'Harald Krautscheid'

_publ_section_title
;
 Trialkylphosphine-Stabilized Copper(I) Phenylchalcogenolate Complexes -
 Crystal Structures and Copper-Chalcogenolate Bonding
;
_journal_name_full 'Inorganic Chemistry'
_journal_page_first 4742
_journal_page_last 4752
_journal_paper_doi 10.1021/ic102249g
_journal_volume 50
_journal_year 2011
_chemical_formula_moiety 'C66 H105 Cu6 P5 S6'
_chemical_formula_sum 'C66 H105 Cu6 P5 S6'
_chemical_formula_weight 1626.95
_chemical_name_common pentakis(triethylphosphino)-hexakis(copper-phenylthiolate)
_chemical_name_systematic
;
tris(\m~3~-phenylsulfido)-tris(\m~2~-phenylsulfido)
-pentakis(triethylphosphine)-hexa-copper
;
_space_group_IT_number 2
_symmetry_cell_setting triclinic
_symmetry_Int_Tables_number 2
_symmetry_space_group_name_Hall '-P 1'
_symmetry_space_group_name_H-M 'P -1'
_atom_sites_solution_hydrogens geom
_atom_sites_solution_primary direct
_atom_sites_solution_secondary difmap
_audit_creation_method SHELXL-97
_cell_angle_alpha 91.776(5)
_cell_angle_beta 94.983(5)
_cell_angle_gamma 116.266(4)
_cell_formula_units_Z 2
_cell_length_a 13.1180(8)
_cell_length_b 13.8829(9)
_cell_length_c 23.4490(14)
_cell_measurement_reflns_used 20985
_cell_measurement_temperature 180(2)
_cell_measurement_theta_max 27.11
_cell_measurement_theta_min 1.75
_cell_volume 3803.5(4)
_computing_cell_refinement 'STOE X-AREA'
_computing_data_collection 'STOE X-AREA'
_computing_data_reduction 'STOE X-RED'
_computing_structure_refinement 'SHELXL-97 (Sheldrick, 1997)'
_computing_structure_solution SIR92
_diffrn_ambient_temperature 180(2)
_diffrn_detector 'image plate (34 cm diameter / schwenk)'
_diffrn_detector_area_resol_mean 6.67
_diffrn_detector_type STOE
_diffrn_measured_fraction_theta_full 0.936
_diffrn_measured_fraction_theta_max 0.936
_diffrn_measurement_details ' 203 frames, detector distance = 120 mm'
_diffrn_measurement_device '2-circle goniometer'
_diffrn_measurement_device_type 'STOE IPDS 2T'
_diffrn_measurement_method 'rotation method'
_diffrn_radiation_collimation '0.5 mm diameter, multiple pinhole'
_diffrn_radiation_monochromator 'plane graphite'
_diffrn_radiation_polarisn_norm 0
_diffrn_radiation_type 'Mo K\a'
_diffrn_radiation_wavelength 0.71073
_diffrn_reflns_av_R_equivalents 0.0532
_diffrn_reflns_av_sigmaI/netI 0.0619
_diffrn_reflns_limit_h_max 15
_diffrn_reflns_limit_h_min -16
_diffrn_reflns_limit_k_max 17
_diffrn_reflns_limit_k_min -15
_diffrn_reflns_limit_l_max 28
_diffrn_reflns_limit_l_min -28
_diffrn_reflns_number 27075
_diffrn_reflns_theta_full 26.00
_diffrn_reflns_theta_max 26.00
_diffrn_reflns_theta_min 1.78
_diffrn_source 'sealed X-ray tube, 12 x 0.4 mm long-fine focus'
_diffrn_source_current 40
_diffrn_source_power 2.00
_diffrn_source_voltage 50
_exptl_absorpt_coefficient_mu 1.953
_exptl_absorpt_correction_T_max 0.8918
_exptl_absorpt_correction_T_min 0.6306
_exptl_absorpt_correction_type integration
_exptl_absorpt_process_details 'STOE X-RED'
_exptl_crystal_colour colourless
_exptl_crystal_density_diffrn 1.421
_exptl_crystal_description plate
_exptl_crystal_F_000 1692
_exptl_crystal_size_max 0.26
_exptl_crystal_size_mid 0.20
_exptl_crystal_size_min 0.06
_refine_diff_density_max 1.136
_refine_diff_density_min -0.990
_refine_diff_density_rms 0.080
_refine_ls_extinction_method none
_refine_ls_goodness_of_fit_ref 0.949
_refine_ls_hydrogen_treatment constr
_refine_ls_matrix_type full
_refine_ls_number_parameters 763
_refine_ls_number_reflns 13991
_refine_ls_number_restraints 0
_refine_ls_restrained_S_all 0.949
_refine_ls_R_factor_all 0.0603
_refine_ls_R_factor_gt 0.0407
_refine_ls_shift/su_max 0.002
_refine_ls_shift/su_mean 0.000
_refine_ls_structure_factor_coef Fsqd
_refine_ls_weighting_details 'calc w=1/[\s^2^(Fo^2^)+(0.0530P)^2^+0.0000P] where P=(Fo^2^+2Fc^2^)/3'
_refine_ls_weighting_scheme calc
_refine_ls_wR_factor_gt 0.0938
_refine_ls_wR_factor_ref 0.1003
_reflns_number_gt 10358
_reflns_number_total 13991
_reflns_threshold_expression >2sigma(I)
_cod_data_source_file ic102249g_si_002_04.cif
_cod_data_source_block 04
_cod_database_code 4325143

loop_
_symmetry_equiv_pos_as_xyz
'x, y, z'
'-x, -y, -z'

loop_
_atom_site_label
_atom_site_type_symbol
_atom_site_fract_x
_atom_site_fract_y
_atom_site_fract_z
_atom_site_U_iso_or_equiv
_atom_site_adp_type
_atom_site_occupancy
_atom_site_symmetry_multiplicity
_atom_site_calc_flag
_atom_site_refinement_flags
Cu1 Cu 0.05304(5) -0.05917(4) 0.69742(2) 0.05291(16) Uani 1 1 d .
Cu2 Cu 0.07397(4) 0.05197(4) 0.803963(19) 0.03499(11) Uani 1 1 d .
Cu3 Cu 0.29976(4) 0.15559(3) 0.632368(18) 0.03352(11) Uani 1 1 d .
Cu4 Cu 0.10397(4) 0.25944(3) 0.716706(17) 0.03111(11) Uani 1 1 d .
Cu5 Cu 0.30524(4) 0.25916(4) 0.79431(2) 0.03785(12) Uani 1 1 d .
Cu6 Cu 0.03227(4) 0.20430(4) 0.879269(17) 0.03312(11) Uani 1 1 d .
S1 S -0.00266(8) 0.07159(7) 0.71677(4) 0.02971(18) Uani 1 1 d .
S2 S 0.24618(8) 0.07264(7) 0.78115(3) 0.02864(18) Uani 1 1 d .
S3 S 0.01984(9) 0.03611(8) 0.89157(4) 0.0392(2) Uani 1 1 d .
S4 S 0.28383(8) 0.27794(7) 0.69091(3) 0.02910(18) Uani 1 1 d .
S5 S 0.15293(8) 0.30346(7) 0.81731(3) 0.02872(18) Uani 1 1 d .
S6 S 0.15155(9) -0.01231(7) 0.61903(4) 0.0344(2) Uani 1 1 d .
P1 P -0.02580(11) -0.23136(8) 0.71384(5) 0.0465(3) Uani 1 1 d .
P2 P 0.43714(11) 0.17931(9) 0.57753(5) 0.0489(3) Uani 1 1 d .
P3 P 0.01265(10) 0.31592(8) 0.65208(4) 0.0374(2) Uani 1 1 d .
P4 P 0.47139(10) 0.34461(8) 0.84911(4) 0.0405(2) Uani 1 1 d .
P5 P -0.06839(9) 0.25472(8) 0.93495(4) 0.0377(2) Uani 1 1 d .
C1 C -0.1499(3) 0.0355(3) 0.71753(13) 0.0274(7) Uani 1 1 d .
C2 C -0.2328(3) -0.0513(3) 0.68302(15) 0.0378(9) Uani 1 1 d .
H22 H -0.2110 -0.0920 0.6592 0.045 Uiso 1 1 calc R
C3 C -0.3473(4) -0.0782(4) 0.68352(19) 0.0517(11) Uani 1 1 d .
H23 H -0.4019 -0.1374 0.6605 0.062 Uiso 1 1 calc R
C4 C -0.3817(4) -0.0178(4) 0.71800(19) 0.0494(10) Uani 1 1 d .
H24 H -0.4589 -0.0359 0.7182 0.059 Uiso 1 1 calc R
C5 C -0.2996(4) 0.0698(3) 0.75209(16) 0.0406(9) Uani 1 1 d .
H25 H -0.3218 0.1110 0.7753 0.049 Uiso 1 1 calc R
C6 C -0.1853(3) 0.0967(3) 0.75211(15) 0.0344(8) Uani 1 1 d .
H26 H -0.1310 0.1560 0.7752 0.041 Uiso 1 1 calc R
C7 C 0.3202(3) 0.0319(3) 0.83508(14) 0.0284(7) Uani 1 1 d .
C8 C 0.4077(3) 0.0083(3) 0.81942(15) 0.0351(8) Uani 1 1 d .
H62 H 0.4264 0.0155 0.7819 0.042 Uiso 1 1 calc R
C9 C 0.4664(4) -0.0254(3) 0.85903(16) 0.0389(9) Uani 1 1 d .
H63 H 0.5247 -0.0403 0.8481 0.047 Uiso 1 1 calc R
C10 C 0.4396(4) -0.0375(3) 0.91480(16) 0.0385(9) Uani 1 1 d .
H64 H 0.4793 -0.0605 0.9414 0.046 Uiso 1 1 calc R
C11 C 0.3528(4) -0.0148(3) 0.93064(15) 0.0389(9) Uani 1 1 d .
H65 H 0.3341 -0.0228 0.9681 0.047 Uiso 1 1 calc R
C12 C 0.2936(3) 0.0196(3) 0.89098(14) 0.0362(8) Uani 1 1 d .
H66 H 0.2355 0.0346 0.9021 0.043 Uiso 1 1 calc R
C13 C -0.1283(4) -0.0456(3) 0.89468(15) 0.0352(8) Uani 1 1 d .
C14 C -0.2053(4) -0.0937(3) 0.84624(17) 0.0437(10) Uani 1 1 d .
H12 H -0.1796 -0.0828 0.8102 0.052 Uiso 1 1 calc R
C15 C -0.3198(5) -0.1578(4) 0.8506(2) 0.0595(13) Uani 1 1 d .
H13 H -0.3702 -0.1889 0.8175 0.071 Uiso 1 1 calc R
C16 C -0.3604(5) -0.1764(4) 0.9036(2) 0.0591(13) Uani 1 1 d .
H16 H -0.4375 -0.2194 0.9066 0.071 Uiso 1 1 calc R
C17 C -0.2836(5) -0.1297(4) 0.9520(2) 0.0575(13) Uani 1 1 d .
H15 H -0.3095 -0.1420 0.9880 0.069 Uiso 1 1 calc R
C18 C -0.1703(4) -0.0658(3) 0.94809(18) 0.0499(11) Uani 1 1 d .
H14 H -0.1204 -0.0353 0.9814 0.060 Uiso 1 1 calc R
C19 C 0.3607(3) 0.4057(3) 0.66459(16) 0.0340(8) Uani 1 1 d .
C20 C 0.4180(4) 0.4982(3) 0.70130(19) 0.0480(10) Uani 1 1 d .
H56 H 0.4142 0.4939 0.7406 0.058 Uiso 1 1 calc R
C21 C 0.4814(5) 0.5974(4) 0.6799(3) 0.0673(15) Uani 1 1 d .
H55 H 0.5202 0.6586 0.7052 0.081 Uiso 1 1 calc R
C22 C 0.4871(5) 0.6058(4) 0.6223(3) 0.0721(17) Uani 1 1 d .
H54 H 0.5309 0.6721 0.6085 0.087 Uiso 1 1 calc R
C23 C 0.4276(5) 0.5157(4) 0.5847(2) 0.0618(14) Uani 1 1 d .
H53 H 0.4304 0.5213 0.5454 0.074 Uiso 1 1 calc R
C24 C 0.3636(4) 0.4165(3) 0.60547(18) 0.0477(11) Uani 1 1 d .
H52 H 0.3221 0.3564 0.5798 0.057 Uiso 1 1 calc R
C25 C 0.2105(3) 0.4433(3) 0.83772(16) 0.0349(8) Uani 1 1 d .
C26 C 0.2305(4) 0.5168(3) 0.7970(2) 0.0515(11) Uani 1 1 d .
H42 H 0.2133 0.4933 0.7583 0.062 Uiso 1 1 calc R
C27 C 0.2767(5) 0.6270(4) 0.8137(3) 0.0751(16) Uani 1 1 d .
H43 H 0.2911 0.6765 0.7860 0.090 Uiso 1 1 calc R
C28 C 0.3009(5) 0.6622(4) 0.8706(3) 0.0823(19) Uani 1 1 d .
H44 H 0.3307 0.7354 0.8816 0.099 Uiso 1 1 calc R
C29 C 0.2815(5) 0.5910(4) 0.9108(2) 0.0689(15) Uani 1 1 d .
H45 H 0.2984 0.6154 0.9494 0.083 Uiso 1 1 calc R
C30 C 0.2364(4) 0.4806(3) 0.89535(19) 0.0487(10) Uani 1 1 d .
H46 H 0.2238 0.4322 0.9236 0.058 Uiso 1 1 calc R
C31 C 0.2140(3) -0.1018(3) 0.61443(14) 0.0312(8) Uani 1 1 d .
C32 C 0.2037(4) -0.1584(3) 0.56225(16) 0.0430(10) Uani 1 1 d .
H32 H 0.1664 -0.1468 0.5296 0.052 Uiso 1 1 calc R
C33 C 0.2485(5) -0.2314(4) 0.5587(2) 0.0572(13) Uani 1 1 d .
H33 H 0.2421 -0.2672 0.5234 0.069 Uiso 1 1 calc R
C34 C 0.3020(5) -0.2520(4) 0.6060(2) 0.0595(13) Uani 1 1 d .
H34 H 0.3299 -0.3027 0.6034 0.071 Uiso 1 1 calc R
C35 C 0.3139(4) -0.1959(4) 0.6581(2) 0.0533(11) Uani 1 1 d .
H35 H 0.3515 -0.2081 0.6905 0.064 Uiso 1 1 calc R
C36 C 0.2701(4) -0.1217(3) 0.66228(16) 0.0402(9) Uani 1 1 d .
H36 H 0.2784 -0.0849 0.6975 0.048 Uiso 1 1 calc R
C37 C 0.0518(5) -0.2757(4) 0.76633(19) 0.0602(13) Uani 1 1 d .
H50C H 0.0153 -0.3538 0.7639 0.072 Uiso 1 1 calc R
H50D H 0.1291 -0.2519 0.7564 0.072 Uiso 1 1 calc R
C38 C 0.0577(7) -0.2347(4) 0.8277(2) 0.089(2) Uani 1 1 d .
H50E H 0.0783 -0.1590 0.8291 0.133 Uiso 1 1 calc R
H50F H 0.1141 -0.2462 0.8513 0.133 Uiso 1 1 calc R
H50G H -0.0156 -0.2726 0.8414 0.133 Uiso 1 1 calc R
C39 C -0.1703(6) -0.2841(5) 0.7357(3) 0.087(2) Uani 1 1 d .
H50H H -0.1661 -0.2454 0.7717 0.105 Uiso 1 1 calc R
H50I H -0.2174 -0.2677 0.7073 0.105 Uiso 1 1 calc R
C40 C -0.2306(6) -0.4034(5) 0.7435(3) 0.098(2) Uani 1 1 d .
H50J H -0.2402 -0.4434 0.7076 0.147 Uiso 1 1 calc R
H50K H -0.3041 -0.4213 0.7560 0.147 Uiso 1 1 calc R
H50L H -0.1856 -0.4214 0.7718 0.147 Uiso 1 1 calc R
C41 C -0.0436(5) -0.3200(3) 0.65047(19) 0.0561(12) Uani 1 1 d .
H50A H 0.0314 -0.3068 0.6403 0.067 Uiso 1 1 calc R
H50B H -0.0819 -0.3943 0.6600 0.067 Uiso 1 1 calc R
C42 C -0.1118(6) -0.3049(5) 0.5986(3) 0.092(2) Uani 1 1 d .
H50M H -0.1868 -0.3195 0.6080 0.139 Uiso 1 1 calc R
H50N H -0.1180 -0.3536 0.5670 0.139 Uiso 1 1 calc R
H50O H -0.0734 -0.2321 0.5882 0.139 Uiso 1 1 calc R
C43 C 0.5223(5) 0.1087(4) 0.6048(2) 0.0678(15) Uani 1 1 d .
H10A H 0.5546 0.1376 0.6439 0.081 Uiso 1 1 calc R
H10B H 0.4700 0.0331 0.6063 0.081 Uiso 1 1 calc R
C44 C 0.6171(6) 0.1152(5) 0.5719(3) 0.0828(18) Uani 1 1 d .
H10G H 0.5881 0.0920 0.5323 0.124 Uiso 1 1 calc R
H10H H 0.6485 0.0696 0.5874 0.124 Uiso 1 1 calc R
H10I H 0.6758 0.1883 0.5747 0.124 Uiso 1 1 calc R
C45 C 0.3716(6) 0.1140(5) 0.5055(2) 0.0812(19) Uani 1 1 d .
H10C H 0.4312 0.1299 0.4805 0.097 Uiso 1 1 calc R
H10D H 0.3333 0.0366 0.5077 0.097 Uiso 1 1 calc R
C46 C 0.2872(7) 0.1507(7) 0.4802(2) 0.107(3) Uani 1 1 d .
H10J H 0.2282 0.1354 0.5050 0.161 Uiso 1 1 calc R
H10K H 0.2539 0.1133 0.4432 0.161 Uiso 1 1 calc R
H10L H 0.3255 0.2268 0.4764 0.161 Uiso 1 1 calc R
C47 C 0.5443(5) 0.3112(4) 0.5604(2) 0.0667(15) Uani 1 1 d .
H10E H 0.5926 0.3007 0.5343 0.080 Uiso 1 1 calc R
H10F H 0.5056 0.3483 0.5407 0.080 Uiso 1 1 calc R
C48 C 0.6184(5) 0.3810(5) 0.6125(3) 0.0772(16) Uani 1 1 d .
H10M H 0.5723 0.3985 0.6365 0.116 Uiso 1 1 calc R
H10N H 0.6770 0.4461 0.6007 0.116 Uiso 1 1 calc R
H10O H 0.6531 0.3429 0.6336 0.116 Uiso 1 1 calc R
C49 C -0.0520(5) 0.2166(4) 0.59053(18) 0.0559(12) Uani 1 1 d .
H20A H -0.1065 0.1492 0.6034 0.067 Uiso 1 1 calc R
H20B H -0.0936 0.2413 0.5634 0.067 Uiso 1 1 calc R
C50 C 0.0348(6) 0.1964(5) 0.5603(2) 0.0777(18) Uani 1 1 d .
H20M H 0.0828 0.2603 0.5430 0.117 Uiso 1 1 calc R
H20N H -0.0042 0.1382 0.5312 0.117 Uiso 1 1 calc R
H20O H 0.0809 0.1780 0.5877 0.117 Uiso 1 1 calc R
C51 C -0.1137(4) 0.3291(4) 0.6731(2) 0.0534(11) Uani 1 1 d .
H20H H -0.1397 0.3629 0.6435 0.064 Uiso 1 1 calc R
H20I H -0.1752 0.2579 0.6762 0.064 Uiso 1 1 calc R
C52 C -0.0873(5) 0.3948(5) 0.7294(2) 0.0747(16) Uani 1 1 d .
H20J H -0.0602 0.3623 0.7587 0.112 Uiso 1 1 calc R
H20K H -0.1554 0.3975 0.7395 0.112 Uiso 1 1 calc R
H20L H -0.0296 0.4666 0.7259 0.112 Uiso 1 1 calc R
C53 C 0.0942(4) 0.4452(4) 0.62241(19) 0.0532(11) Uani 1 1 d .
H20C H 0.1122 0.5021 0.6522 0.064 Uiso 1 1 calc R
H20D H 0.1660 0.4479 0.6132 0.064 Uiso 1 1 calc R
C54 C 0.0374(5) 0.4704(4) 0.5689(2) 0.0714(16) Uani 1 1 d .
H20E H 0.0252 0.4187 0.5377 0.107 Uiso 1 1 calc R
H20F H 0.0862 0.5414 0.5587 0.107 Uiso 1 1 calc R
H20G H -0.0347 0.4668 0.5768 0.107 Uiso 1 1 calc R
C55 C 0.5786(4) 0.3038(4) 0.8272(2) 0.0522(11) Uani 1 1 d .
H40C H 0.6537 0.3547 0.8452 0.063 Uiso 1 1 calc R
H40D H 0.5623 0.2336 0.8405 0.063 Uiso 1 1 calc R
C56 C 0.5803(5) 0.2989(5) 0.7630(2) 0.0670(14) Uani 1 1 d .
H40E H 0.5062 0.2486 0.7449 0.101 Uiso 1 1 calc R
H40F H 0.6362 0.2760 0.7534 0.101 Uiso 1 1 calc R
H40G H 0.5995 0.3689 0.7497 0.101 Uiso 1 1 calc R
C57 C 0.4733(5) 0.3161(4) 0.92556(19) 0.0567(12) Uani 1 1 d .
H40A H 0.4480 0.2395 0.9282 0.068 Uiso 1 1 calc R
H40B H 0.5512 0.3535 0.9441 0.068 Uiso 1 1 calc R
C58 C 0.3984(6) 0.3502(5) 0.9567(2) 0.0763(17) Uani 1 1 d .
H40M H 0.4230 0.4260 0.9542 0.114 Uiso 1 1 calc R
H40N H 0.4034 0.3355 0.9963 0.114 Uiso 1 1 calc R
H40O H 0.3206 0.3110 0.9396 0.114 Uiso 1 1 calc R
C59 C 0.5421(4) 0.4929(3) 0.85307(18) 0.0460(10) Uani 1 1 d .
H40H H 0.5552 0.5148 0.8144 0.055 Uiso 1 1 calc R
H40I H 0.4891 0.5178 0.8662 0.055 Uiso 1 1 calc R
C60 C 0.6550(4) 0.5514(4) 0.8912(2) 0.0632(13) Uani 1 1 d .
H40J H 0.6433 0.5342 0.9302 0.095 Uiso 1 1 calc R
H40K H 0.6833 0.6277 0.8890 0.095 Uiso 1 1 calc R
H40L H 0.7095 0.5292 0.8786 0.095 Uiso 1 1 calc R
C61 C -0.0441(4) 0.2273(4) 1.00991(17) 0.0543(12) Uani 1 1 d .
H30H H -0.0828 0.2556 1.0340 0.065 Uiso 1 1 calc R
H30I H -0.0770 0.1501 1.0127 0.065 Uiso 1 1 calc R
C62 C 0.0805(5) 0.2770(5) 1.0316(2) 0.0688(15) Uani 1 1 d .
H30J H 0.1203 0.2543 1.0059 0.103 Uiso 1 1 calc R
H30K H 0.0900 0.2543 1.0691 0.103 Uiso 1 1 calc R
H30L H 0.1112 0.3540 1.0336 0.103 Uiso 1 1 calc R
C63 C -0.0387(4) 0.3960(3) 0.9427(2) 0.0559(12) Uani 1 1 d .
H30F H -0.0868 0.4042 0.9697 0.067 Uiso 1 1 calc R
H30G H 0.0403 0.4383 0.9588 0.067 Uiso 1 1 calc R
C64 C -0.0586(5) 0.4404(4) 0.8868(3) 0.0720(15) Uani 1 1 d .
H30M H -0.0140 0.4296 0.8592 0.108 Uiso 1 1 calc R
H30N H -0.0361 0.5160 0.8934 0.108 Uiso 1 1 calc R
H30O H -0.1382 0.4037 0.8725 0.108 Uiso 1 1 calc R
C65 C -0.2225(4) 0.1839(3) 0.91828(17) 0.0411(9) Uani 1 1 d .
H30D H -0.2414 0.1945 0.8788 0.049 Uiso 1 1 calc R
H30E H -0.2458 0.1075 0.9205 0.049 Uiso 1 1 calc R
C66 C -0.2944(4) 0.2158(4) 0.95613(17) 0.0444(10) Uani 1 1 d .
H30A H -0.2771 0.2059 0.9955 0.067 Uiso 1 1 calc R
H30B H -0.3742 0.1714 0.9442 0.067 Uiso 1 1 calc R
H30C H -0.2769 0.2900 0.9523 0.067 Uiso 1 1 calc R

loop_
_atom_site_aniso_label
_atom_site_aniso_U_11
_atom_site_aniso_U_22
_atom_site_aniso_U_33
_atom_site_aniso_U_23
_atom_site_aniso_U_13
_atom_site_aniso_U_12
Cu1 0.0675(4) 0.0303(2) 0.0713(3) 0.0100(2) 0.0436(3) 0.0245(3)
Cu2 0.0311(3) 0.0347(2) 0.0424(2) 0.00381(18) 0.00556(19) 0.0172(2)
Cu3 0.0356(3) 0.0306(2) 0.0370(2) 0.00347(16) 0.00994(18) 0.0161(2)
Cu4 0.0289(3) 0.0292(2) 0.0355(2) 0.00177(16) 0.00059(17) 0.0139(2)
Cu5 0.0309(3) 0.0319(2) 0.0486(3) -0.00398(18) -0.00578(19) 0.0143(2)
Cu6 0.0298(3) 0.0352(2) 0.0318(2) -0.00352(16) 0.00665(17) 0.0120(2)
S1 0.0255(5) 0.0267(4) 0.0391(4) 0.0013(3) 0.0062(3) 0.0133(4)
S2 0.0286(5) 0.0294(4) 0.0303(4) 0.0018(3) 0.0029(3) 0.0152(4)
S3 0.0377(6) 0.0436(5) 0.0415(5) 0.0025(4) 0.0093(4) 0.0221(5)
S4 0.0296(5) 0.0275(4) 0.0323(4) 0.0045(3) 0.0088(3) 0.0135(4)
S5 0.0282(5) 0.0256(4) 0.0320(4) -0.0033(3) 0.0056(3) 0.0115(4)
S6 0.0366(6) 0.0304(4) 0.0382(5) 0.0004(3) 0.0109(4) 0.0156(4)
P1 0.0529(8) 0.0290(5) 0.0631(7) 0.0085(4) 0.0301(5) 0.0187(6)
P2 0.0483(8) 0.0442(6) 0.0600(7) 0.0073(5) 0.0275(5) 0.0219(6)
P3 0.0397(7) 0.0355(5) 0.0401(5) 0.0024(4) -0.0034(4) 0.0212(5)
P4 0.0301(6) 0.0380(5) 0.0497(6) -0.0085(4) -0.0073(4) 0.0147(5)
P5 0.0314(6) 0.0430(5) 0.0365(5) -0.0105(4) 0.0058(4) 0.0153(5)
C1 0.026(2) 0.0236(16) 0.0311(17) 0.0029(12) 0.0040(13) 0.0093(16)
C2 0.031(2) 0.038(2) 0.041(2) -0.0078(15) -0.0002(16) 0.014(2)
C3 0.033(3) 0.046(2) 0.062(3) -0.0140(19) -0.008(2) 0.008(2)
C4 0.026(3) 0.058(3) 0.063(3) -0.002(2) 0.0079(19) 0.018(2)
C5 0.030(3) 0.046(2) 0.049(2) -0.0026(17) 0.0062(17) 0.019(2)
C6 0.031(2) 0.0366(19) 0.0363(18) -0.0052(14) 0.0011(15) 0.0164(19)
C7 0.025(2) 0.0259(17) 0.0342(17) 0.0005(12) 0.0001(13) 0.0116(16)
C8 0.030(2) 0.038(2) 0.0394(19) 0.0030(15) 0.0100(15) 0.0160(19)
C9 0.031(2) 0.038(2) 0.053(2) -0.0013(16) 0.0032(17) 0.021(2)
C10 0.036(3) 0.0315(19) 0.048(2) 0.0036(15) -0.0071(17) 0.0164(19)
C11 0.043(3) 0.045(2) 0.0311(18) 0.0073(15) 0.0020(16) 0.022(2)
C12 0.033(2) 0.048(2) 0.0343(19) 0.0047(15) 0.0070(15) 0.024(2)
C13 0.041(3) 0.0318(19) 0.0415(19) 0.0087(14) 0.0124(16) 0.022(2)
C14 0.047(3) 0.042(2) 0.044(2) 0.0130(16) 0.0077(18) 0.020(2)
C15 0.055(4) 0.051(3) 0.066(3) 0.013(2) -0.001(2) 0.019(3)
C16 0.042(3) 0.044(3) 0.100(4) 0.024(2) 0.030(3) 0.022(3)
C17 0.065(4) 0.045(2) 0.068(3) 0.011(2) 0.038(3) 0.025(3)
C18 0.062(4) 0.045(2) 0.047(2) 0.0046(17) 0.020(2) 0.025(3)
C19 0.029(2) 0.0285(18) 0.048(2) 0.0084(14) 0.0127(16) 0.0145(18)
C20 0.048(3) 0.036(2) 0.056(2) 0.0033(17) 0.004(2) 0.016(2)
C21 0.063(4) 0.031(2) 0.100(4) 0.008(2) 0.008(3) 0.014(3)
C22 0.066(4) 0.042(3) 0.120(5) 0.037(3) 0.048(3) 0.026(3)
C23 0.077(4) 0.058(3) 0.077(3) 0.039(2) 0.047(3) 0.045(3)
C24 0.058(3) 0.041(2) 0.055(2) 0.0133(18) 0.019(2) 0.030(2)
C25 0.023(2) 0.0289(18) 0.050(2) -0.0054(15) 0.0038(15) 0.0095(18)
C26 0.051(3) 0.033(2) 0.068(3) 0.0055(18) 0.007(2) 0.017(2)
C27 0.068(4) 0.036(3) 0.113(5) 0.012(3) 0.012(3) 0.016(3)
C28 0.058(4) 0.031(3) 0.144(6) -0.021(3) 0.007(4) 0.009(3)
C29 0.056(4) 0.052(3) 0.086(4) -0.039(3) 0.001(3) 0.018(3)
C30 0.038(3) 0.042(2) 0.056(2) -0.0151(18) 0.0046(19) 0.010(2)
C31 0.027(2) 0.0277(17) 0.0345(18) -0.0005(13) 0.0096(14) 0.0078(17)
C32 0.053(3) 0.043(2) 0.0347(19) -0.0027(15) 0.0069(17) 0.023(2)
C33 0.070(4) 0.050(3) 0.059(3) -0.009(2) 0.021(2) 0.033(3)
C34 0.057(4) 0.044(3) 0.090(4) 0.005(2) 0.020(3) 0.033(3)
C35 0.041(3) 0.050(3) 0.070(3) 0.016(2) 0.001(2) 0.021(2)
C36 0.034(3) 0.037(2) 0.044(2) 0.0015(15) 0.0037(16) 0.011(2)
C37 0.081(4) 0.044(2) 0.056(3) 0.0069(19) 0.023(2) 0.025(3)
C38 0.128(7) 0.055(3) 0.061(3) 0.000(2) 0.017(3) 0.020(4)
C39 0.081(5) 0.066(4) 0.140(6) 0.038(4) 0.066(4) 0.043(4)
C40 0.075(5) 0.072(4) 0.149(6) 0.040(4) 0.062(4) 0.024(4)
C41 0.064(4) 0.032(2) 0.063(3) -0.0015(18) 0.017(2) 0.011(2)
C42 0.093(6) 0.067(4) 0.078(4) 0.013(3) -0.009(3) 0.003(4)
C43 0.066(4) 0.053(3) 0.095(4) 0.016(3) 0.042(3) 0.029(3)
C44 0.065(5) 0.074(4) 0.118(5) -0.002(3) 0.033(3) 0.035(4)
C45 0.108(6) 0.072(4) 0.056(3) -0.005(3) 0.037(3) 0.030(4)
C46 0.111(7) 0.149(7) 0.040(3) 0.005(3) 0.002(3) 0.040(6)
C47 0.065(4) 0.046(3) 0.096(4) 0.018(2) 0.045(3) 0.024(3)
C48 0.051(4) 0.058(3) 0.120(5) 0.008(3) 0.018(3) 0.021(3)
C49 0.062(4) 0.066(3) 0.044(2) -0.006(2) -0.009(2) 0.035(3)
C50 0.100(5) 0.117(5) 0.045(3) -0.018(3) -0.015(3) 0.080(4)
C51 0.043(3) 0.051(3) 0.070(3) 0.013(2) 0.002(2) 0.025(3)
C52 0.065(4) 0.073(4) 0.099(4) -0.013(3) 0.015(3) 0.042(3)
C53 0.051(3) 0.056(3) 0.057(3) 0.021(2) 0.009(2) 0.027(3)
C54 0.080(4) 0.065(3) 0.071(3) 0.033(3) 0.004(3) 0.033(3)
C55 0.031(3) 0.046(2) 0.076(3) -0.003(2) -0.005(2) 0.016(2)
C56 0.051(4) 0.078(4) 0.081(4) 0.010(3) 0.024(3) 0.034(3)
C57 0.061(4) 0.044(2) 0.061(3) 0.0045(19) -0.011(2) 0.023(3)
C58 0.105(5) 0.071(4) 0.058(3) 0.013(2) 0.017(3) 0.041(4)
C59 0.036(3) 0.041(2) 0.054(2) 0.0005(17) -0.0036(18) 0.012(2)
C60 0.044(3) 0.048(3) 0.080(3) -0.011(2) -0.014(2) 0.010(3)
C61 0.048(3) 0.076(3) 0.037(2) -0.0121(19) 0.0037(18) 0.026(3)
C62 0.056(4) 0.094(4) 0.059(3) -0.007(3) -0.003(2) 0.038(3)
C63 0.042(3) 0.041(2) 0.077(3) -0.018(2) 0.014(2) 0.012(2)
C64 0.063(4) 0.051(3) 0.110(4) 0.006(3) 0.020(3) 0.032(3)
C65 0.031(3) 0.043(2) 0.044(2) -0.0090(16) 0.0032(16) 0.013(2)
C66 0.035(3) 0.049(2) 0.052(2) -0.0024(17) 0.0098(18) 0.020(2)

loop_
_atom_type_symbol
_atom_type_description
_atom_type_scat_dispersion_real
_atom_type_scat_dispersion_imag
_atom_type_scat_source
C C 0.0033 0.0016 'International Tables Vol C Tables 4.2.6.8 and 6.1.1.4'
H H 0.0000 0.0000 'International Tables Vol C Tables 4.2.6.8 and 6.1.1.4'
P P 0.1023 0.0942 'International Tables Vol C Tables 4.2.6.8 and 6.1.1.4'
S S 0.1246 0.1234 'International Tables Vol C Tables 4.2.6.8 and 6.1.1.4'
Cu Cu 0.3201 1.2651 'International Tables Vol C Tables 4.2.6.8 and 6.1.1.4'

loop_
_exptl_crystal_face_index_h
_exptl_crystal_face_index_k
_exptl_crystal_face_index_l
_exptl_crystal_face_perp_dist
0 0 -1 0.0300
0 0 1 0.0330
2 -1 2 0.1080
-3 1 0 0.1070
0 -1 0 0.1030
0 -1 0 0.0820
1 0 0 0.0990
1 1 0 0.0940
-1 2 0 0.1370
0 4 -1 0.1240

loop_
_geom_angle_atom_site_label_1
_geom_angle_atom_site_label_2
_geom_angle_atom_site_label_3
_geom_angle
P1 Cu1 S6 116.99(4)
P1 Cu1 S1 130.51(4)
S6 Cu1 S1 106.70(4)
S3 Cu2 S2 125.51(4)
S3 Cu2 S1 134.47(4)
S2 Cu2 S1 99.69(3)
P2 Cu3 S4 128.44(4)
P2 Cu3 S6 113.24(4)
S4 Cu3 S6 118.06(4)
P3 Cu4 S1 107.55(4)
P3 Cu4 S5 130.96(4)
S1 Cu4 S5 99.18(3)
P3 Cu4 S4 113.48(4)
S1 Cu4 S4 102.45(3)
S5 Cu4 S4 99.34(3)
P4 Cu5 S2 112.41(4)
P4 Cu5 S5 116.35(4)
S2 Cu5 S5 113.24(4)
P4 Cu5 S4 122.82(4)
S2 Cu5 S4 93.03(3)
S5 Cu5 S4 96.21(3)
P5 Cu6 S5 127.56(4)
P5 Cu6 S3 115.57(4)
S5 Cu6 S3 116.73(4)
C1 S1 Cu2 110.41(11)
C1 S1 Cu1 119.37(11)
Cu2 S1 Cu1 76.46(3)
C1 S1 Cu4 110.74(11)
Cu2 S1 Cu4 97.65(4)
Cu1 S1 Cu4 128.45(4)
C7 S2 Cu2 112.95(12)
C7 S2 Cu5 110.22(12)
Cu2 S2 Cu5 86.30(3)
C13 S3 Cu2 114.92(13)
C13 S3 Cu6 103.63(11)
Cu2 S3 Cu6 82.43(4)
C19 S4 Cu3 107.39(12)
C19 S4 Cu4 110.12(12)
Cu3 S4 Cu4 122.82(4)
C19 S4 Cu5 119.16(13)
Cu3 S4 Cu5 116.87(4)
Cu4 S4 Cu5 78.82(3)
C25 S5 Cu6 111.18(13)
C25 S5 Cu4 113.94(13)
Cu6 S5 Cu4 120.24(4)
C25 S5 Cu5 109.77(13)
Cu6 S5 Cu5 118.65(4)
Cu4 S5 Cu5 79.49(3)
C31 S6 Cu3 105.84(13)
C31 S6 Cu1 104.30(12)
Cu3 S6 Cu1 112.27(4)
C37 P1 C41 101.1(2)
C37 P1 C39 104.6(3)
C41 P1 C39 103.4(3)
C37 P1 Cu1 117.63(18)
C41 P1 Cu1 113.04(15)
C39 P1 Cu1 115.25(17)
C47 P2 C45 101.4(3)
C47 P2 C43 104.6(3)
C45 P2 C43 105.2(3)
C47 P2 Cu3 124.24(16)
C45 P2 Cu3 108.9(2)
C43 P2 Cu3 110.68(16)
C49 P3 C53 105.9(2)
C49 P3 C51 101.0(2)
C53 P3 C51 102.4(2)
C49 P3 Cu4 110.08(15)
C53 P3 Cu4 118.31(16)
C51 P3 Cu4 117.23(15)
C55 P4 C59 105.3(2)
C55 P4 C57 100.2(2)
C59 P4 C57 102.6(2)
C55 P4 Cu5 111.88(15)
C59 P4 Cu5 117.72(14)
C57 P4 Cu5 117.02(18)
C65 P5 C63 103.8(2)
C65 P5 C61 103.7(2)
C63 P5 C61 101.7(2)
C65 P5 Cu6 115.67(12)
C63 P5 Cu6 119.62(16)
C61 P5 Cu6 110.34(15)
C2 C1 C6 118.3(3)
C2 C1 S1 121.3(3)
C6 C1 S1 120.4(3)
C3 C2 C1 120.8(3)
C2 C3 C4 120.6(4)
C5 C4 C3 119.0(4)
C6 C5 C4 120.8(4)
C5 C6 C1 120.5(3)
C12 C7 C8 118.4(3)
C12 C7 S2 123.5(3)
C8 C7 S2 118.1(3)
C9 C8 C7 120.6(3)
C8 C9 C10 120.7(3)
C9 C10 C11 119.1(3)
C10 C11 C12 120.5(3)
C7 C12 C11 120.6(3)
C14 C13 C18 117.6(4)
C14 C13 S3 122.9(3)
C18 C13 S3 119.5(3)
C15 C14 C13 121.0(4)
C14 C15 C16 120.8(5)
C17 C16 C15 118.3(5)
C18 C17 C16 121.3(4)
C17 C18 C13 121.0(5)
C20 C19 C24 117.8(4)
C20 C19 S4 121.5(3)
C24 C19 S4 120.7(3)
C19 C20 C21 120.7(4)
C22 C21 C20 120.7(5)
C21 C22 C23 119.8(4)
C22 C23 C24 120.1(5)
C23 C24 C19 120.9(4)
C26 C25 C30 118.7(4)
C26 C25 S5 120.8(3)
C30 C25 S5 120.5(3)
C25 C26 C27 120.2(5)
C28 C27 C26 120.3(5)
C29 C28 C27 119.9(5)
C28 C29 C30 121.0(5)
C25 C30 C29 119.8(5)
C36 C31 C32 117.9(3)
C36 C31 S6 121.9(3)
C32 C31 S6 120.2(3)
C33 C32 C31 120.7(4)
C34 C33 C32 121.3(4)
C33 C34 C35 118.9(4)
C34 C35 C36 120.5(4)
C35 C36 C31 120.8(4)
C38 C37 P1 114.3(4)
C40 C39 P1 116.9(4)
C42 C41 P1 113.6(4)
C44 C43 P2 117.3(4)
C46 C45 P2 112.3(4)
C48 C47 P2 113.2(4)
C50 C49 P3 113.0(4)
C52 C51 P3 111.9(3)
C54 C53 P3 117.1(4)
C56 C55 P4 112.3(3)
C58 C57 P4 112.4(3)
C60 C59 P4 117.7(3)
C62 C61 P5 112.1(4)
C64 C63 P5 113.8(3)
C66 C65 P5 117.0(3)

loop_
_geom_bond_atom_site_label_1
_geom_bond_atom_site_label_2
_geom_bond_distance
Cu1 P1 2.2069(11)
Cu1 S6 2.2834(10)
Cu1 S1 2.2838(9)
Cu2 S3 2.2173(10)
Cu2 S2 2.2621(10)
Cu2 S1 2.2770(10)
Cu3 P2 2.2166(12)
Cu3 S4 2.2434(9)
Cu3 S6 2.2692(11)
Cu4 P3 2.2217(10)
Cu4 S1 2.3515(10)
Cu4 S5 2.3772(9)
Cu4 S4 2.3915(10)
Cu5 P4 2.2226(12)
Cu5 S2 2.3524(9)
Cu5 S5 2.4322(10)
Cu5 S4 2.4516(9)
Cu6 P5 2.2359(10)
Cu6 S5 2.2597(10)
Cu6 S3 2.2967(11)
S1 C1 1.770(4)
S2 C7 1.783(3)
S3 C13 1.774(4)
S4 C19 1.771(4)
S5 C25 1.775(4)
S6 C31 1.771(4)
P1 C37 1.821(5)
P1 C41 1.830(4)
P1 C39 1.832(6)
P2 C47 1.832(5)
P2 C45 1.837(6)
P2 C43 1.872(5)
P3 C49 1.826(4)
P3 C53 1.832(5)
P3 C51 1.852(5)
P4 C55 1.838(4)
P4 C59 1.841(4)
P4 C57 1.848(5)
P5 C65 1.813(4)
P5 C63 1.822(4)
P5 C61 1.840(4)
C1 C2 1.384(5)
C1 C6 1.403(5)
C2 C3 1.380(6)
C3 C4 1.384(6)
C4 C5 1.381(6)
C5 C6 1.375(5)
C7 C12 1.382(5)
C7 C8 1.399(5)
C8 C9 1.377(5)
C9 C10 1.379(5)
C10 C11 1.384(6)
C11 C12 1.389(5)
C13 C14 1.383(6)
C13 C18 1.398(5)
C14 C15 1.381(7)
C15 C16 1.381(7)
C16 C17 1.378(8)
C17 C18 1.366(7)
C19 C20 1.385(6)
C19 C24 1.401(5)
C20 C21 1.394(6)
C21 C22 1.365(7)
C22 C23 1.379(8)
C23 C24 1.388(6)
C25 C26 1.373(6)
C25 C30 1.389(5)
C26 C27 1.401(6)
C27 C28 1.367(8)
C28 C29 1.344(8)
C29 C30 1.399(6)
C31 C36 1.390(5)
C31 C32 1.397(5)
C32 C33 1.381(6)
C33 C34 1.367(7)
C34 C35 1.386(7)
C35 C36 1.388(6)
C37 C38 1.513(6)
C39 C40 1.512(8)
C41 C42 1.521(8)
C43 C44 1.491(7)
C45 C46 1.497(9)
C47 C48 1.505(8)
C49 C50 1.512(7)
C51 C52 1.503(7)
C53 C54 1.532(6)
C55 C56 1.507(7)
C57 C58 1.497(7)
C59 C60 1.521(6)
C61 C62 1.498(7)
C63 C64 1.516(7)
C65 C66 1.538(5)
